data_7711894
loop_
_publ_author_name
'Fernando, Selwin'
'Landrini, Martina'
'Macchioni, Alceo'
'Hughes, David L.'
'Budzelaar, Peter H. M.'
'Rocchigiani, Luca'

_publ_section_title
;
 Tweaking the bridge in metallocene Zr(IV)/W(IV) bimetallic hydrides.
;
_journal_issue 2
_journal_name_full 'Dalton transactions (Cambridge, England : 2003)'
_journal_page_first 394
_journal_page_last 408
_journal_paper_doi 10.1039/d2dt03833a
_journal_volume 52
_journal_year 2023
_chemical_formula_moiety 'C32 H20 B F15 W Zr, 2(C6 H6)'
_chemical_formula_structural 'W-Zr complex III'
_chemical_formula_sum 'C50 H32 B F15 W Zr'
_chemical_formula_weight 1203.63
_space_group_crystal_system monoclinic
_space_group_IT_number 14
_space_group_name_Hall '-P 2ybc'
_space_group_name_H-M_alt 'P 1 21/c 1'
_atom_sites_solution_hydrogens mixed
_atom_sites_solution_primary dual
_audit_creation_method SHELXL-2018/3
_audit_update_record
;
2022-10-12 deposited with the CCDC.	2022-12-08 downloaded from the CCDC.
;
_cell_angle_alpha 90
_cell_angle_beta 93.2340(10)
_cell_angle_gamma 90
_cell_formula_units_Z 4
_cell_length_a 9.47550(10)
_cell_length_b 17.8277(2)
_cell_length_c 24.9530(2)
_cell_measurement_reflns_used 82327
_cell_measurement_temperature 293(2)
_cell_measurement_theta_max 31.0560
_cell_measurement_theta_min 1.9750
_cell_volume 4208.51(7)
_computing_cell_refinement 'CrysAlisPro 1.171.40.79a (Rigaku OD, 2020)'
_computing_data_collection 'CrysAlisPro 1.171.40.79a (Rigaku OD, 2020)'
_computing_data_reduction 'CrysAlisPro 1.171.40.79a (Rigaku OD, 2020)'
_computing_molecular_graphics 'ORTEP (Johnson, 1976 and Farrugia, 2012)'
_computing_publication_material 'SHELXL-2018/3 (Sheldrick, 2015b) and WINGX (Farrugia, 2012)'
_computing_structure_refinement 'SHELXL-2018/3 (Sheldrick, 2015b)'
_computing_structure_solution 'SHELXT (Sheldrick, 2015a)'
_diffrn_ambient_temperature 293(2)
_diffrn_detector 'Hybrid Pixel Array Detector'
_diffrn_detector_area_resol_mean 10.0000
_diffrn_measured_fraction_theta_full 1.000
_diffrn_measured_fraction_theta_max 1.000
_diffrn_measurement_device 'four-circle diffractometer'
_diffrn_measurement_device_type 'XtaLAB AFC12 (RCD3): Kappa single'
_diffrn_radiation_monochromator mirror
_diffrn_radiation_probe x-ray
_diffrn_radiation_type 'Mo K\a'
_diffrn_radiation_wavelength 0.71073
_diffrn_reflns_av_R_equivalents 0.0342
_diffrn_reflns_av_unetI/netI 0.0141
_diffrn_reflns_Laue_measured_fraction_full 1.000
_diffrn_reflns_Laue_measured_fraction_max 1.000
_diffrn_reflns_limit_h_max 12
_diffrn_reflns_limit_h_min -12
_diffrn_reflns_limit_k_max 23
_diffrn_reflns_limit_k_min -23
_diffrn_reflns_limit_l_max 32
_diffrn_reflns_limit_l_min -32
_diffrn_reflns_number 138055
_diffrn_reflns_point_group_measured_fraction_full 1.000
_diffrn_reflns_point_group_measured_fraction_max 1.000
_diffrn_reflns_theta_full 25.242
_diffrn_reflns_theta_max 27.485
_diffrn_reflns_theta_min 1.635
_diffrn_source 'Rotating-anode X-ray tube'
_diffrn_source_type 'Rigaku (Mo) X-ray Source'
_exptl_absorpt_coefficient_mu 3.084
_exptl_absorpt_correction_T_max 1.00000
_exptl_absorpt_correction_T_min 0.79441
_exptl_absorpt_correction_type multi-scan
_exptl_absorpt_process_details
;
CrysAlisPro 1.171.40.79a (Rigaku Oxford Diffraction, 2020)
Empirical absorption correction using spherical harmonics,
 implemented in SCALE3 ABSPACK scaling algorithm.
;
_exptl_crystal_colour 'dark red'
_exptl_crystal_density_diffrn 1.900
_exptl_crystal_description block
_exptl_crystal_F_000 2344
_exptl_crystal_size_max 0.180
_exptl_crystal_size_mid 0.120
_exptl_crystal_size_min 0.060
_refine_diff_density_max 0.889
_refine_diff_density_min -0.410
_refine_diff_density_rms 0.062
_refine_ls_extinction_method none
_refine_ls_goodness_of_fit_ref 1.033
_refine_ls_hydrogen_treatment mixed
_refine_ls_matrix_type full
_refine_ls_number_parameters 621
_refine_ls_number_reflns 9663
_refine_ls_number_restraints 0
_refine_ls_restrained_S_all 1.033
_refine_ls_R_factor_all 0.0183
_refine_ls_R_factor_gt 0.0165
_refine_ls_shift/su_max 0.009
_refine_ls_shift/su_mean 0.000
_refine_ls_structure_factor_coef Fsqd
_refine_ls_weighting_details 'w=1/[\s^2^(Fo^2^)+(0.0125P)^2^+4.7706P] where P=(Fo^2^+2Fc^2^)/3'
_refine_ls_weighting_scheme calc
_refine_ls_wR_factor_gt 0.0361
_refine_ls_wR_factor_ref 0.0365
_reflns_Friedel_coverage 0.000
_reflns_number_gt 9133
_reflns_number_total 9663
_reflns_threshold_expression 'I > 2\s(I)'
_cod_data_source_file d2dt03833a3.cif
_cod_data_source_block shelx
_cod_depositor_comments 'Adding full bibliography for 7711889--7711894.cif.'
_cod_original_sg_symbol_H-M 'P 21/c'
_cod_database_code 7711894
_shelx_shelxl_version_number 2018/3
_shelx_space_group_comment
;
The symmetry employed for this shelxl refinement is uniquely defined
by the following loop, which should always be used as a source of
symmetry information in preference to the above space-group names.
They are only intended as comments.
;

loop_
_space_group_symop_operation_xyz
'x, y, z'
'-x, y+1/2, -z+1/2'
'-x, -y, -z'
'x, -y-1/2, z-1/2'

loop_
_atom_site_label
_atom_site_type_symbol
_atom_site_fract_x
_atom_site_fract_y
_atom_site_fract_z
_atom_site_U_iso_or_equiv
_atom_site_adp_type
_atom_site_occupancy
_atom_site_site_symmetry_order
_atom_site_calc_flag
_atom_site_refinement_flags_posn
_atom_site_refinement_flags_adp
_atom_site_refinement_flags_occupancy
_atom_site_disorder_assembly
_atom_site_disorder_group
W W 0.54968(2) 0.64361(2) 0.56343(2) 0.01108(2) Uani 1 1 d . . . . .
Zr Zr 0.65437(2) 0.74744(2) 0.65732(2) 0.01441(4) Uani 1 1 d . . . . .
C1 C 0.35872(17) 0.58823(10) 0.60420(7) 0.0127(3) Uani 1 1 d . . . . .
C2 C 0.36371(18) 0.55858(10) 0.55085(7) 0.0146(3) Uani 1 1 d . . . . .
H2 H 0.377526 0.508296 0.542734 0.018 Uiso 1 1 calc R U . . .
C3 C 0.34479(19) 0.61620(11) 0.51252(7) 0.0171(4) Uani 1 1 d . . . . .
H3 H 0.344233 0.610631 0.475454 0.020 Uiso 1 1 calc R U . . .
C4 C 0.32670(19) 0.68440(11) 0.54079(7) 0.0168(4) Uani 1 1 d . . . . .
H4 H 0.312544 0.731555 0.525487 0.020 Uiso 1 1 calc R U . . .
C5 C 0.33411(18) 0.66773(10) 0.59688(7) 0.0141(3) Uani 1 1 d . . . . .
H5 H 0.324630 0.702420 0.624273 0.017 Uiso 1 1 calc R U . . .
C6 C 0.78468(19) 0.65941(10) 0.55990(7) 0.0158(3) Uani 1 1 d . . . . .
H6 H 0.847761 0.633028 0.582737 0.019 Uiso 1 1 calc R U . . .
C7 C 0.73910(19) 0.63601(10) 0.50722(7) 0.0172(4) Uani 1 1 d . . . . .
H7 H 0.765456 0.592106 0.490305 0.021 Uiso 1 1 calc R U . . .
C8 C 0.6473(2) 0.69112(11) 0.48543(7) 0.0182(4) Uani 1 1 d . . . . .
H8 H 0.602219 0.690393 0.451347 0.022 Uiso 1 1 calc R U . . .
C9 C 0.6351(2) 0.74843(10) 0.52466(7) 0.0174(4) Uani 1 1 d . . . . .
H9 H 0.580738 0.791576 0.519783 0.021 Uiso 1 1 calc R U . . .
C10 C 0.71905(19) 0.73027(10) 0.57311(7) 0.0154(3) Uani 1 1 d . . . . .
C11 C 0.7650(2) 0.67492(12) 0.73655(8) 0.0228(4) Uani 1 1 d . . . . .
H11 H 0.705878 0.647245 0.757555 0.027 Uiso 1 1 calc R U . . .
C12 C 0.8314(2) 0.64856(11) 0.69098(7) 0.0203(4) Uani 1 1 d . . . . .
H12 H 0.823771 0.600456 0.676684 0.024 Uiso 1 1 calc R U . . .
C13 C 0.9111(2) 0.70783(12) 0.67099(8) 0.0218(4) Uani 1 1 d . . . . .
H13 H 0.965921 0.705739 0.641269 0.026 Uiso 1 1 calc R U . . .
C14 C 0.8931(2) 0.77103(12) 0.70397(8) 0.0249(4) Uani 1 1 d . . . . .
H14 H 0.933260 0.818098 0.699635 0.030 Uiso 1 1 calc R U . . .
C15 C 0.8037(2) 0.75013(12) 0.74463(8) 0.0260(4) Uani 1 1 d . . . . .
H15 H 0.775186 0.780923 0.772094 0.031 Uiso 1 1 calc R U . . .
C16 C 0.4434(2) 0.83400(11) 0.66799(8) 0.0210(4) Uani 1 1 d . . . . .
H16 H 0.358397 0.814623 0.678804 0.025 Uiso 1 1 calc R U . . .
C17 C 0.4814(2) 0.84237(10) 0.61464(8) 0.0208(4) Uani 1 1 d . . . . .
H17 H 0.426503 0.828820 0.584096 0.025 Uiso 1 1 calc R U . . .
C18 C 0.6178(2) 0.87500(11) 0.61548(9) 0.0246(4) Uani 1 1 d . . . . .
H18 H 0.668441 0.886687 0.585741 0.030 Uiso 1 1 calc R U . . .
C19 C 0.6627(2) 0.88653(11) 0.66974(9) 0.0284(5) Uani 1 1 d . . . . .
H19 H 0.747972 0.907947 0.682026 0.034 Uiso 1 1 calc R U . . .
C20 C 0.5561(2) 0.86001(11) 0.70217(8) 0.0254(4) Uani 1 1 d . . . . .
H20 H 0.559683 0.859763 0.739490 0.031 Uiso 1 1 calc R U . . .
B B 0.3408(2) 0.53627(11) 0.65871(7) 0.0131(4) Uani 1 1 d . . . . .
C31 C 0.27300(18) 0.58761(10) 0.70639(7) 0.0147(3) Uani 1 1 d . . . . .
C32 C 0.33406(18) 0.65469(10) 0.72374(7) 0.0153(3) Uani 1 1 d . . . . .
C33 C 0.2865(2) 0.70037(10) 0.76356(7) 0.0179(4) Uani 1 1 d . . . . .
C34 C 0.1690(2) 0.67886(11) 0.78981(7) 0.0196(4) Uani 1 1 d . . . . .
C35 C 0.10641(19) 0.61154(12) 0.77645(7) 0.0197(4) Uani 1 1 d . . . . .
C36 C 0.15759(19) 0.56817(11) 0.73555(7) 0.0177(4) Uani 1 1 d . . . . .
F32 F 0.46227(11) 0.67542(6) 0.70415(4) 0.0167(2) Uani 1 1 d . . . . .
F33 F 0.35591(12) 0.76394(6) 0.77787(4) 0.0237(2) Uani 1 1 d . . . . .
F34 F 0.11891(13) 0.72211(7) 0.82831(4) 0.0274(3) Uani 1 1 d . . . . .
F35 F -0.00376(12) 0.58749(7) 0.80328(4) 0.0268(3) Uani 1 1 d . . . . .
F36 F 0.08838(12) 0.50277(7) 0.72656(5) 0.0260(3) Uani 1 1 d . . . . .
C41 C 0.49214(18) 0.49817(10) 0.68176(7) 0.0141(3) Uani 1 1 d . . . . .
C42 C 0.56703(19) 0.45018(10) 0.64969(7) 0.0154(3) Uani 1 1 d . . . . .
C43 C 0.69206(19) 0.41490(10) 0.66514(8) 0.0185(4) Uani 1 1 d . . . . .
C44 C 0.75319(19) 0.42700(11) 0.71575(8) 0.0213(4) Uani 1 1 d . . . . .
C45 C 0.6857(2) 0.47421(11) 0.74939(7) 0.0200(4) Uani 1 1 d . . . . .
C46 C 0.55851(19) 0.50739(10) 0.73255(7) 0.0168(4) Uani 1 1 d . . . . .
F42 F 0.51248(11) 0.43133(6) 0.60017(4) 0.0175(2) Uani 1 1 d . . . . .
F43 F 0.75125(12) 0.36650(6) 0.63163(5) 0.0249(2) Uani 1 1 d . . . . .
F44 F 0.87270(12) 0.39143(7) 0.73220(5) 0.0311(3) Uani 1 1 d . . . . .
F45 F 0.74058(13) 0.48606(7) 0.79969(5) 0.0288(3) Uani 1 1 d . . . . .
F46 F 0.50043(12) 0.54905(6) 0.77086(4) 0.0223(2) Uani 1 1 d . . . . .
C51 C 0.22407(18) 0.47161(10) 0.63675(7) 0.0141(3) Uani 1 1 d . . . . .
C52 C 0.10127(19) 0.49460(10) 0.60806(7) 0.0169(4) Uani 1 1 d . . . . .
C53 C 0.00353(19) 0.44750(11) 0.58249(7) 0.0190(4) Uani 1 1 d . . . . .
C54 C 0.02369(19) 0.37091(11) 0.58543(7) 0.0184(4) Uani 1 1 d . . . . .
C55 C 0.1392(2) 0.34405(10) 0.61514(7) 0.0169(4) Uani 1 1 d . . . . .
C56 C 0.23476(18) 0.39407(10) 0.63979(7) 0.0148(3) Uani 1 1 d . . . . .
F52 F 0.07092(11) 0.56882(6) 0.60446(5) 0.0221(2) Uani 1 1 d . . . . .
F53 F -0.11022(12) 0.47557(7) 0.55456(5) 0.0276(3) Uani 1 1 d . . . . .
F54 F -0.06586(12) 0.32352(7) 0.55907(5) 0.0245(2) Uani 1 1 d . . . . .
F55 F 0.16147(12) 0.26973(6) 0.61868(4) 0.0225(2) Uani 1 1 d . . . . .
F56 F 0.34455(11) 0.36059(6) 0.66793(4) 0.0196(2) Uani 1 1 d . . . . .
C61 C 0.9643(3) 0.41559(19) 0.89901(11) 0.0525(8) Uani 1 1 d . . . . .
H61 H 0.928019 0.434686 0.866390 0.063 Uiso 1 1 calc R U . . .
C62 C 0.9256(3) 0.34470(18) 0.91551(13) 0.0507(7) Uani 1 1 d . . . . .
H62 H 0.862988 0.316113 0.893974 0.061 Uiso 1 1 calc R U . . .
C63 C 0.9796(3) 0.31654(18) 0.96359(13) 0.0516(7) Uani 1 1 d . . . . .
H63 H 0.954268 0.268783 0.974554 0.062 Uiso 1 1 calc R U . . .
C64 C 1.0704(3) 0.3588(2) 0.99516(12) 0.0543(8) Uani 1 1 d . . . . .
H64 H 1.106400 0.339765 1.027829 0.065 Uiso 1 1 calc R U . . .
C65 C 1.1090(3) 0.4284(2) 0.97958(12) 0.0584(9) Uani 1 1 d . . . . .
H65 H 1.171070 0.456589 1.001636 0.070 Uiso 1 1 calc R U . . .
C66 C 1.0569(3) 0.45766(17) 0.93126(13) 0.0553(8) Uani 1 1 d . . . . .
H66 H 1.083943 0.505261 0.920553 0.066 Uiso 1 1 calc R U . . .
C71 C 0.5042(6) 0.6852(2) 0.88650(14) 0.0840(15) Uani 1 1 d . . . . .
H71 H 0.533240 0.726127 0.866768 0.101 Uiso 1 1 calc R U . . .
C72 C 0.3806(5) 0.69016(17) 0.91254(17) 0.0801(15) Uani 1 1 d . . . . .
H72 H 0.325482 0.733266 0.909556 0.096 Uiso 1 1 calc R U . . .
C73 C 0.3377(4) 0.6283(2) 0.94427(15) 0.0679(10) Uani 1 1 d . . . . .
H73 H 0.255764 0.630228 0.963039 0.081 Uiso 1 1 calc R U . . .
C74 C 0.4245(3) 0.56506(17) 0.94581(14) 0.0568(8) Uani 1 1 d . . . . .
H74 H 0.401176 0.523383 0.965921 0.068 Uiso 1 1 calc R U . . .
C75 C 0.5444(4) 0.56476(19) 0.91743(14) 0.0603(8) Uani 1 1 d . . . . .
H75 H 0.600906 0.522092 0.918082 0.072 Uiso 1 1 calc R U . . .
C76 C 0.5823(5) 0.6247(2) 0.88864(13) 0.0769(12) Uani 1 1 d . . . . .
H76 H 0.664734 0.622953 0.870130 0.092 Uiso 1 1 calc R U . . .
H1A H 0.608(3) 0.5597(14) 0.5626(10) 0.035(7) Uiso 1 1 d . . . . .
H1B H 0.609(3) 0.6242(15) 0.6243(10) 0.040(7) Uiso 1 1 d . . . . .

loop_
_atom_site_aniso_label
_atom_site_aniso_U_11
_atom_site_aniso_U_22
_atom_site_aniso_U_33
_atom_site_aniso_U_23
_atom_site_aniso_U_13
_atom_site_aniso_U_12
W 0.01192(4) 0.01167(4) 0.00958(3) -0.00047(2) -0.00019(2) 0.00024(3)
Zr 0.01515(8) 0.01374(8) 0.01409(8) -0.00363(6) -0.00119(6) 0.00113(6)
C1 0.0094(8) 0.0151(8) 0.0134(8) -0.0016(6) -0.0007(6) -0.0009(6)
C2 0.0129(8) 0.0161(8) 0.0146(8) -0.0030(6) -0.0009(6) -0.0022(7)
C3 0.0150(8) 0.0227(9) 0.0131(8) -0.0014(7) -0.0028(6) -0.0012(7)
C4 0.0153(9) 0.0184(9) 0.0164(8) 0.0019(7) -0.0026(7) 0.0015(7)
C5 0.0121(8) 0.0160(8) 0.0141(8) -0.0015(6) -0.0004(6) 0.0011(7)
C6 0.0133(8) 0.0173(9) 0.0169(8) -0.0010(7) 0.0022(6) -0.0007(7)
C7 0.0181(9) 0.0182(9) 0.0158(8) -0.0028(7) 0.0054(7) -0.0025(7)
C8 0.0211(9) 0.0213(9) 0.0126(8) 0.0023(7) 0.0033(7) -0.0037(7)
C9 0.0198(9) 0.0154(9) 0.0170(8) 0.0028(7) 0.0023(7) -0.0019(7)
C10 0.0147(8) 0.0147(8) 0.0169(8) -0.0004(7) 0.0009(7) -0.0033(7)
C11 0.0189(9) 0.0317(11) 0.0173(9) 0.0018(8) -0.0048(7) 0.0020(8)
C12 0.0175(9) 0.0218(9) 0.0208(9) -0.0029(7) -0.0066(7) 0.0046(8)
C13 0.0149(9) 0.0292(10) 0.0207(9) -0.0042(8) -0.0038(7) 0.0021(8)
C14 0.0204(10) 0.0254(10) 0.0280(10) -0.0058(8) -0.0084(8) -0.0019(8)
C15 0.0229(10) 0.0361(12) 0.0181(9) -0.0100(8) -0.0074(7) 0.0073(9)
C16 0.0233(10) 0.0171(9) 0.0226(9) -0.0031(7) 0.0007(7) 0.0066(8)
C17 0.0268(10) 0.0139(9) 0.0212(9) -0.0014(7) -0.0024(8) 0.0061(7)
C18 0.0302(11) 0.0128(9) 0.0310(11) 0.0007(8) 0.0035(8) 0.0018(8)
C19 0.0291(11) 0.0137(9) 0.0416(12) -0.0089(9) -0.0056(9) 0.0003(8)
C20 0.0321(11) 0.0190(10) 0.0247(10) -0.0103(8) -0.0032(8) 0.0082(8)
B 0.0134(9) 0.0137(9) 0.0122(8) -0.0020(7) 0.0007(7) 0.0001(7)
C31 0.0134(8) 0.0183(9) 0.0120(8) -0.0009(6) -0.0013(6) 0.0021(7)
C32 0.0130(8) 0.0199(9) 0.0131(8) -0.0001(7) 0.0013(6) 0.0014(7)
C33 0.0202(9) 0.0184(9) 0.0148(8) -0.0040(7) -0.0017(7) 0.0005(7)
C34 0.0194(9) 0.0269(10) 0.0125(8) -0.0057(7) 0.0006(7) 0.0057(8)
C35 0.0143(9) 0.0310(10) 0.0140(8) 0.0003(7) 0.0041(7) 0.0015(8)
C36 0.0166(9) 0.0211(9) 0.0153(8) -0.0027(7) -0.0011(7) -0.0023(7)
F32 0.0152(5) 0.0189(5) 0.0160(5) -0.0027(4) 0.0019(4) -0.0024(4)
F33 0.0296(6) 0.0202(6) 0.0217(5) -0.0098(4) 0.0040(5) -0.0029(5)
F34 0.0275(6) 0.0350(7) 0.0205(6) -0.0119(5) 0.0074(5) 0.0054(5)
F35 0.0198(6) 0.0413(7) 0.0204(6) -0.0035(5) 0.0090(4) -0.0035(5)
F36 0.0266(6) 0.0287(6) 0.0236(6) -0.0076(5) 0.0089(5) -0.0132(5)
C41 0.0150(8) 0.0123(8) 0.0149(8) 0.0021(6) -0.0001(6) -0.0013(7)
C42 0.0166(8) 0.0146(8) 0.0152(8) 0.0035(6) 0.0006(6) -0.0019(7)
C43 0.0164(9) 0.0130(8) 0.0265(9) 0.0046(7) 0.0051(7) 0.0008(7)
C44 0.0137(9) 0.0171(9) 0.0325(10) 0.0092(8) -0.0037(7) -0.0004(7)
C45 0.0209(9) 0.0175(9) 0.0207(9) 0.0057(7) -0.0073(7) -0.0045(7)
C46 0.0187(9) 0.0142(8) 0.0175(8) 0.0020(7) 0.0005(7) -0.0007(7)
F42 0.0206(5) 0.0177(5) 0.0144(5) -0.0013(4) 0.0022(4) 0.0019(4)
F43 0.0206(6) 0.0200(6) 0.0349(6) 0.0024(5) 0.0085(5) 0.0074(5)
F44 0.0180(6) 0.0264(6) 0.0478(8) 0.0094(6) -0.0091(5) 0.0054(5)
F45 0.0299(6) 0.0293(6) 0.0252(6) 0.0044(5) -0.0159(5) -0.0020(5)
F46 0.0276(6) 0.0244(6) 0.0142(5) -0.0036(4) -0.0044(4) 0.0032(5)
C51 0.0139(8) 0.0169(9) 0.0119(7) -0.0023(6) 0.0030(6) -0.0027(7)
C52 0.0149(8) 0.0163(9) 0.0196(9) -0.0029(7) 0.0026(7) -0.0003(7)
C53 0.0125(8) 0.0244(10) 0.0200(9) -0.0041(7) -0.0005(7) 0.0008(7)
C54 0.0149(9) 0.0228(10) 0.0177(8) -0.0077(7) 0.0035(7) -0.0061(7)
C55 0.0207(9) 0.0149(9) 0.0159(8) -0.0023(7) 0.0064(7) -0.0027(7)
C56 0.0145(8) 0.0190(9) 0.0110(8) 0.0014(6) 0.0019(6) -0.0010(7)
F52 0.0149(5) 0.0171(5) 0.0338(6) -0.0035(5) -0.0031(4) 0.0026(4)
F53 0.0155(5) 0.0283(6) 0.0376(7) -0.0053(5) -0.0100(5) 0.0007(5)
F54 0.0199(6) 0.0256(6) 0.0277(6) -0.0122(5) -0.0010(5) -0.0074(5)
F55 0.0269(6) 0.0149(5) 0.0258(6) -0.0012(4) 0.0028(5) -0.0044(5)
F56 0.0215(5) 0.0182(5) 0.0185(5) 0.0054(4) -0.0032(4) -0.0020(4)
C61 0.0451(16) 0.070(2) 0.0416(15) -0.0004(14) -0.0047(12) 0.0299(15)
C62 0.0271(13) 0.0567(18) 0.0678(19) -0.0190(15) -0.0004(12) 0.0047(12)
C63 0.0312(14) 0.0549(18) 0.070(2) 0.0086(15) 0.0179(13) 0.0129(13)
C64 0.0332(14) 0.091(3) 0.0397(15) 0.0051(15) 0.0094(11) 0.0199(16)
C65 0.0363(15) 0.088(3) 0.0509(17) -0.0319(17) -0.0011(13) 0.0002(16)
C66 0.0550(18) 0.0400(15) 0.072(2) -0.0066(14) 0.0155(16) 0.0032(14)
C71 0.145(4) 0.061(2) 0.0412(18) 0.0066(16) -0.045(2) -0.043(3)
C72 0.112(3) 0.0272(15) 0.091(3) -0.0213(17) -0.080(3) 0.0155(18)
C73 0.0455(18) 0.070(2) 0.086(3) -0.037(2) -0.0146(17) -0.0036(16)
C74 0.0586(19) 0.0361(15) 0.076(2) 0.0059(14) 0.0041(16) -0.0113(14)
C75 0.0575(19) 0.0489(18) 0.073(2) -0.0119(16) -0.0059(16) -0.0052(15)
C76 0.107(3) 0.083(3) 0.0396(17) -0.0136(17) -0.0024(18) -0.052(3)

loop_
_atom_type_symbol
_atom_type_description
_atom_type_scat_dispersion_real
_atom_type_scat_dispersion_imag
_atom_type_scat_source
C C 0.0033 0.0016 'International Tables Vol C Tables 4.2.6.8 and 6.1.1.4'
H H 0.0000 0.0000 'International Tables Vol C Tables 4.2.6.8 and 6.1.1.4'
B B 0.0013 0.0007 'International Tables Vol C Tables 4.2.6.8 and 6.1.1.4'
F F 0.0171 0.0103 'International Tables Vol C Tables 4.2.6.8 and 6.1.1.4'
Zr Zr -2.9673 0.5597 'International Tables Vol C Tables 4.2.6.8 and 6.1.1.4'
W W -0.8490 6.8722 'International Tables Vol C Tables 4.2.6.8 and 6.1.1.4'

loop_
_geom_angle_atom_site_label_1
_geom_angle_atom_site_label_2
_geom_angle_atom_site_label_3
_geom_angle
_geom_angle_site_symmetry_1
_geom_angle_site_symmetry_3
_geom_angle_publ_flag
C10 W C6 37.85(6) . . ?
C10 W C9 37.42(6) . . ?
C6 W C9 60.25(7) . . ?
C10 W C4 117.25(7) . . ?
C6 W C4 148.98(7) . . ?
C9 W C4 88.84(7) . . ?
C10 W C5 118.78(6) . . ?
C6 W C5 153.54(6) . . ?
C9 W C5 110.31(7) . . ?
C4 W C5 36.46(6) . . ?
C10 W C3 141.51(7) . . ?
C6 W C3 143.79(6) . . ?
C9 W C3 104.36(7) . . ?
C4 W C3 36.08(6) . . ?
C5 W C3 60.09(6) . . ?
C10 W C2 176.52(6) . . ?
C6 W C2 144.85(6) . . ?
C9 W C2 139.58(6) . . ?
C4 W C2 59.36(6) . . ?
C5 W C2 59.23(6) . . ?
C3 W C2 35.30(6) . . ?
C10 W C1 144.40(6) . . ?
C6 W C1 149.25(6) . . ?
C9 W C1 146.41(6) . . ?
C4 W C1 60.89(6) . . ?
C5 W C1 36.35(6) . . ?
C3 W C1 60.29(6) . . ?
C2 W C1 35.76(6) . . ?
C10 W C7 62.24(6) . . ?
C6 W C7 36.01(6) . . ?
C9 W C7 59.32(7) . . ?
C4 W C7 126.99(6) . . ?
C5 W C7 163.31(6) . . ?
C3 W C7 107.86(6) . . ?
C2 W C7 118.70(6) . . ?
C1 W C7 150.66(6) . . ?
C10 W C8 61.81(6) . . ?
C6 W C8 59.20(6) . . ?
C9 W C8 35.74(6) . . ?
C4 W C8 94.72(7) . . ?
C5 W C8 129.24(6) . . ?
C3 W C8 88.78(6) . . ?
C2 W C8 116.80(6) . . ?
C1 W C8 149.07(6) . . ?
C7 W C8 34.68(6) . . ?
C10 W Zr 46.22(5) . . ?
C6 W Zr 71.35(4) . . ?
C9 W Zr 74.03(5) . . ?
C4 W Zr 104.45(5) . . ?
C5 W Zr 82.34(4) . . ?
C3 W Zr 139.78(5) . . ?
C2 W Zr 134.10(4) . . ?
C1 W Zr 98.35(4) . . ?
C7 W Zr 105.27(4) . . ?
C8 W Zr 106.57(5) . . ?
C10 W H1A 113.6(9) . . ?
C6 W H1A 76.7(9) . . ?
C9 W H1A 129.1(9) . . ?
C4 W H1A 128.0(9) . . ?
C5 W H1A 120.0(9) . . ?
C3 W H1A 94.4(9) . . ?
C2 W H1A 69.6(9) . . ?
C1 W H1A 83.7(9) . . ?
C7 W H1A 70.0(9) . . ?
C8 W H1A 99.9(9) . . ?
Zr W H1A 118.1(9) . . ?
C10 W H1B 80.7(9) . . ?
C6 W H1B 76.9(9) . . ?
C9 W H1B 117.4(9) . . ?
C4 W H1B 124.5(9) . . ?
C5 W H1B 88.1(9) . . ?
C3 W H1B 134.6(9) . . ?
C2 W H1B 101.8(9) . . ?
C1 W H1B 74.8(9) . . ?
C7 W H1B 108.1(9) . . ?
C8 W H1B 135.8(9) . . ?
Zr W H1B 49.0(9) . . ?
H1A W H1B 73.2(12) . . ?
C10 Zr C19 104.08(7) . . ?
C10 Zr C20 131.04(7) . . ?
C19 Zr C20 32.76(7) . . ?
C10 Zr C18 76.90(7) . . ?
C19 Zr C18 32.66(7) . . ?
C20 Zr C18 54.21(7) . . ?
C10 Zr C14 99.78(7) . . ?
C19 Zr C14 75.88(7) . . ?
C20 Zr C14 90.38(7) . . ?
C18 Zr C14 98.03(7) . . ?
C10 Zr C15 129.81(7) . . ?
C19 Zr C15 82.08(7) . . ?
C20 Zr C15 78.69(7) . . ?
C18 Zr C15 113.39(7) . . ?
C14 Zr C15 32.38(7) . . ?
C10 Zr C13 77.14(6) . . ?
C19 Zr C13 103.66(7) . . ?
C20 Zr C13 122.76(7) . . ?
C18 Zr C13 114.56(7) . . ?
C14 Zr C13 32.40(6) . . ?
C15 Zr C13 53.44(6) . . ?
C10 Zr C11 122.51(7) . . ?
C19 Zr C11 113.57(7) . . ?
C20 Zr C11 101.99(7) . . ?
C18 Zr C11 145.48(7) . . ?
C14 Zr C11 53.48(7) . . ?
C15 Zr C11 32.10(7) . . ?
C13 Zr C11 53.35(6) . . ?
C10 Zr C12 90.28(6) . . ?
C19 Zr C12 129.13(7) . . ?
C20 Zr C12 131.55(6) . . ?
C18 Zr C12 146.70(7) . . ?
C14 Zr C12 53.49(7) . . ?
C15 Zr C12 53.31(6) . . ?
C13 Zr C12 32.15(6) . . ?
C11 Zr C12 32.24(6) . . ?
C10 Zr C17 84.39(6) . . ?
C19 Zr C17 53.69(7) . . ?
C20 Zr C17 53.66(6) . . ?
C18 Zr C17 32.47(7) . . ?
C14 Zr C17 128.45(7) . . ?
C15 Zr C17 131.51(6) . . ?
C13 Zr C17 146.15(7) . . ?
C11 Zr C17 153.08(6) . . ?
C12 Zr C17 174.57(6) . . ?
C10 Zr C16 115.94(6) . . ?
C19 Zr C16 53.59(7) . . ?
C20 Zr C16 32.32(6) . . ?
C18 Zr C16 53.60(7) . . ?
C14 Zr C16 122.63(7) . . ?
C15 Zr C16 107.58(6) . . ?
C13 Zr C16 154.86(6) . . ?
C11 Zr C16 121.22(6) . . ?
C12 Zr C16 152.99(6) . . ?
C17 Zr C16 32.03(6) . . ?
C10 Zr F32 126.69(5) . . ?
C19 Zr F32 117.30(6) . . ?
C20 Zr F32 84.61(6) . . ?
C18 Zr F32 123.83(6) . . ?
C14 Zr F32 121.01(6) . . ?
C15 Zr F32 89.65(6) . . ?
C13 Zr F32 119.97(5) . . ?
C11 Zr F32 70.27(5) . . ?
C12 Zr F32 88.52(5) . . ?
C17 Zr F32 93.83(5) . . ?
C16 Zr F32 71.01(5) . . ?
C10 Zr H1B 66.6(6) . . ?
C19 Zr H1B 164.5(6) . . ?
C20 Zr H1B 146.2(6) . . ?
C18 Zr H1B 132.3(6) . . ?
C14 Zr H1B 117.1(6) . . ?
C15 Zr H1B 113.5(6) . . ?
C13 Zr H1B 86.8(6) . . ?
C11 Zr H1B 81.9(6) . . ?
C12 Zr H1B 65.0(6) . . ?
C17 Zr H1B 111.6(6) . . ?
C16 Zr H1B 117.8(6) . . ?
F32 Zr H1B 64.9(6) . . ?
C2 C1 C5 104.90(15) . . ?
C2 C1 B 124.32(15) . . ?
C5 C1 B 128.78(15) . . ?
C2 C1 W 71.69(10) . . ?
C5 C1 W 69.83(9) . . ?
B C1 W 135.00(11) . . ?
C3 C2 C1 110.59(16) . . ?
C3 C2 W 71.55(10) . . ?
C1 C2 W 72.55(10) . . ?
C3 C2 H2 124.7 . . ?
C1 C2 H2 124.7 . . ?
W C2 H2 122.8 . . ?
C2 C3 C4 107.53(15) . . ?
C2 C3 W 73.15(10) . . ?
C4 C3 W 70.57(10) . . ?
C2 C3 H3 126.2 . . ?
C4 C3 H3 126.2 . . ?
W C3 H3 121.8 . . ?
C3 C4 C5 107.92(16) . . ?
C3 C4 W 73.35(10) . . ?
C5 C4 W 72.34(10) . . ?
C3 C4 H4 126.0 . . ?
C5 C4 H4 126.0 . . ?
W C4 H4 120.1 . . ?
C4 C5 C1 109.05(15) . . ?
C4 C5 W 71.19(10) . . ?
C1 C5 W 73.82(10) . . ?
C4 C5 H5 125.5 . . ?
C1 C5 H5 125.5 . . ?
W C5 H5 121.2 . . ?
C7 C6 C10 110.66(16) . . ?
C7 C6 W 75.53(10) . . ?
C10 C6 W 70.31(10) . . ?
C7 C6 H6 124.7 . . ?
C10 C6 H6 124.7 . . ?
W C6 H6 121.0 . . ?
C8 C7 C6 107.59(16) . . ?
C8 C7 W 73.26(10) . . ?
C6 C7 W 68.46(10) . . ?
C8 C7 H7 126.2 . . ?
C6 C7 H7 126.2 . . ?
W C7 H7 123.7 . . ?
C7 C8 C9 107.99(16) . . ?
C7 C8 W 72.06(10) . . ?
C9 C8 W 68.89(10) . . ?
C7 C8 H8 126.0 . . ?
C9 C8 H8 126.0 . . ?
W C8 H8 124.6 . . ?
C8 C9 C10 110.61(16) . . ?
C8 C9 W 75.37(10) . . ?
C10 C9 W 69.66(10) . . ?
C8 C9 H9 124.7 . . ?
C10 C9 H9 124.7 . . ?
W C9 H9 121.8 . . ?
C9 C10 C6 103.13(15) . . ?
C9 C10 W 72.92(10) . . ?
C6 C10 W 71.83(10) . . ?
C9 C10 Zr 125.90(13) . . ?
C6 C10 Zr 118.29(12) . . ?
W C10 Zr 87.88(6) . . ?
C15 C11 C12 108.04(18) . . ?
C15 C11 Zr 73.62(11) . . ?
C12 C11 Zr 74.06(11) . . ?
C15 C11 H11 126.0 . . ?
C12 C11 H11 126.0 . . ?
Zr C11 H11 118.3 . . ?
C13 C12 C11 107.96(18) . . ?
C13 C12 Zr 73.70(11) . . ?
C11 C12 Zr 73.71(11) . . ?
C13 C12 H12 126.0 . . ?
C11 C12 H12 126.0 . . ?
Zr C12 H12 118.5 . . ?
C12 C13 C14 107.95(18) . . ?
C12 C13 Zr 74.15(11) . . ?
C14 C13 Zr 73.15(11) . . ?
C12 C13 H13 126.0 . . ?
C14 C13 H13 126.0 . . ?
Zr C13 H13 118.6 . . ?
C15 C14 C13 107.82(19) . . ?
C15 C14 Zr 74.18(11) . . ?
C13 C14 Zr 74.45(11) . . ?
C15 C14 H14 126.1 . . ?
C13 C14 H14 126.1 . . ?
Zr C14 H14 117.3 . . ?
C11 C15 C14 108.23(18) . . ?
C11 C15 Zr 74.28(11) . . ?
C14 C15 Zr 73.44(11) . . ?
C11 C15 H15 125.9 . . ?
C14 C15 H15 125.9 . . ?
Zr C15 H15 118.3 . . ?
C17 C16 C20 108.20(19) . . ?
C17 C16 Zr 73.82(11) . . ?
C20 C16 Zr 71.95(11) . . ?
C17 C16 H16 125.9 . . ?
C20 C16 H16 125.9 . . ?
Zr C16 H16 120.1 . . ?
C16 C17 C18 108.16(18) . . ?
C16 C17 Zr 74.15(11) . . ?
C18 C17 Zr 72.64(11) . . ?
C16 C17 H17 125.9 . . ?
C18 C17 H17 125.9 . . ?
Zr C17 H17 119.1 . . ?
C19 C18 C17 107.44(19) . . ?
C19 C18 Zr 72.95(12) . . ?
C17 C18 Zr 74.89(11) . . ?
C19 C18 H18 126.3 . . ?
C17 C18 H18 126.3 . . ?
Zr C18 H18 117.9 . . ?
C20 C19 C18 108.33(19) . . ?
C20 C19 Zr 73.75(11) . . ?
C18 C19 Zr 74.39(11) . . ?
C20 C19 H19 125.8 . . ?
C18 C19 H19 125.8 . . ?
Zr C19 H19 118.0 . . ?
C16 C20 C19 107.83(18) . . ?
C16 C20 Zr 75.74(11) . . ?
C19 C20 Zr 73.49(11) . . ?
C16 C20 H20 126.1 . . ?
C19 C20 H20 126.1 . . ?
Zr C20 H20 116.8 . . ?
C31 B C41 109.82(13) . . ?
C31 B C1 109.94(14) . . ?
C41 B C1 112.66(14) . . ?
C31 B C51 109.90(14) . . ?
C41 B C51 112.01(14) . . ?
C1 B C51 102.29(13) . . ?
C32 C31 C36 112.21(16) . . ?
C32 C31 B 121.86(15) . . ?
C36 C31 B 125.82(16) . . ?
C33 C32 F32 115.16(16) . . ?
C33 C32 C31 125.88(17) . . ?
F32 C32 C31 118.60(15) . . ?
F33 C33 C34 120.21(16) . . ?
F33 C33 C32 120.83(17) . . ?
C34 C33 C32 118.92(17) . . ?
F34 C34 C35 120.81(17) . . ?
F34 C34 C33 120.63(17) . . ?
C35 C34 C33 118.55(17) . . ?
F35 C35 C34 119.75(16) . . ?
F35 C35 C36 120.15(18) . . ?
C34 C35 C36 120.10(17) . . ?
F36 C36 C35 114.60(16) . . ?
F36 C36 C31 121.13(16) . . ?
C35 C36 C31 124.25(17) . . ?
C32 F32 Zr 162.62(10) . . ?
C46 C41 C42 112.14(16) . . ?
C46 C41 B 127.16(16) . . ?
C42 C41 B 120.70(15) . . ?
F42 C42 C43 114.84(16) . . ?
F42 C42 C41 119.73(15) . . ?
C43 C42 C41 125.30(17) . . ?
F43 C43 C44 120.13(17) . . ?
F43 C43 C42 120.07(17) . . ?
C44 C43 C42 119.75(17) . . ?
F44 C44 C45 121.15(18) . . ?
F44 C44 C43 120.73(18) . . ?
C45 C44 C43 118.09(17) . . ?
F45 C45 C44 119.80(17) . . ?
F45 C45 C46 119.92(18) . . ?
C44 C45 C46 120.24(17) . . ?
F46 C46 C45 113.68(16) . . ?
F46 C46 C41 121.84(16) . . ?
C45 C46 C41 124.46(17) . . ?
C56 C51 C52 112.17(16) . . ?
C56 C51 B 128.71(16) . . ?
C52 C51 B 118.97(16) . . ?
F52 C52 C53 115.40(16) . . ?
F52 C52 C51 119.28(16) . . ?
C53 C52 C51 125.32(17) . . ?
F53 C53 C52 120.67(17) . . ?
F53 C53 C54 119.97(16) . . ?
C52 C53 C54 119.36(17) . . ?
F54 C54 C55 120.50(17) . . ?
F54 C54 C53 120.97(17) . . ?
C55 C54 C53 118.52(17) . . ?
F55 C55 C54 119.78(16) . . ?
F55 C55 C56 120.51(17) . . ?
C54 C55 C56 119.67(17) . . ?
F56 C56 C51 121.12(16) . . ?
F56 C56 C55 114.03(16) . . ?
C51 C56 C55 124.85(17) . . ?
C66 C61 C62 119.5(3) . . ?
C66 C61 H61 120.2 . . ?
C62 C61 H61 120.2 . . ?
C63 C62 C61 120.1(3) . . ?
C63 C62 H62 119.9 . . ?
C61 C62 H62 119.9 . . ?
C64 C63 C62 119.7(3) . . ?
C64 C63 H63 120.1 . . ?
C62 C63 H63 120.1 . . ?
C65 C64 C63 120.8(3) . . ?
C65 C64 H64 119.6 . . ?
C63 C64 H64 119.6 . . ?
C64 C65 C66 120.5(3) . . ?
C64 C65 H65 119.8 . . ?
C66 C65 H65 119.8 . . ?
C61 C66 C65 119.3(3) . . ?
C61 C66 H66 120.4 . . ?
C65 C66 H66 120.4 . . ?
C76 C71 C72 121.9(4) . . ?
C76 C71 H71 119.0 . . ?
C72 C71 H71 119.0 . . ?
C71 C72 C73 119.3(3) . . ?
C71 C72 H72 120.4 . . ?
C73 C72 H72 120.4 . . ?
C74 C73 C72 117.0(4) . . ?
C74 C73 H73 121.5 . . ?
C72 C73 H73 121.5 . . ?
C75 C74 C73 119.5(3) . . ?
C75 C74 H74 120.3 . . ?
C73 C74 H74 120.3 . . ?
C76 C75 C74 121.7(4) . . ?
C76 C75 H75 119.1 . . ?
C74 C75 H75 119.1 . . ?
C71 C76 C75 120.6(4) . . ?
C71 C76 H76 119.7 . . ?
C75 C76 H76 119.7 . . ?

loop_
_geom_bond_atom_site_label_1
_geom_bond_atom_site_label_2
_geom_bond_distance
_geom_bond_site_symmetry_2
_geom_bond_publ_flag
W C10 2.2308(17) . ?
W C6 2.2512(18) . ?
W C9 2.2742(18) . ?
W C4 2.2753(18) . ?
W C5 2.2904(17) . ?
W C3 2.3116(17) . ?
W C2 2.3322(17) . ?
W C1 2.3434(17) . ?
W C7 2.3435(18) . ?
W C8 2.3588(17) . ?
W Zr 3.10433(18) . ?
W H1A 1.60(3) . ?
W H1B 1.63(3) . ?
Zr C10 2.2428(18) . ?
Zr C19 2.500(2) . ?
Zr C20 2.5029(19) . ?
Zr C18 2.518(2) . ?
Zr C14 2.5207(19) . ?
Zr C15 2.5302(19) . ?
Zr C13 2.5373(19) . ?
Zr C11 2.5386(19) . ?
Zr C12 2.5431(18) . ?
Zr C17 2.5471(19) . ?
Zr C16 2.5514(19) . ?
Zr F32 2.5626(10) . ?
Zr H1B 2.38(3) . ?
C1 C2 1.436(2) . ?
C1 C5 1.446(2) . ?
C1 B 1.662(3) . ?
C2 C3 1.408(2) . ?
C2 H2 0.9300 . ?
C3 C4 1.421(3) . ?
C3 H3 0.9300 . ?
C4 C5 1.429(2) . ?
C4 H4 0.9300 . ?
C5 H5 0.9300 . ?
C6 C7 1.423(2) . ?
C6 C10 1.454(2) . ?
C6 H6 0.9300 . ?
C7 C8 1.402(3) . ?
C7 H7 0.9300 . ?
C8 C9 1.424(3) . ?
C8 H8 0.9300 . ?
C9 C10 1.446(2) . ?
C9 H9 0.9300 . ?
C11 C15 1.402(3) . ?
C11 C12 1.411(3) . ?
C11 H11 0.9300 . ?
C12 C13 1.407(3) . ?
C12 H12 0.9300 . ?
C13 C14 1.411(3) . ?
C13 H13 0.9300 . ?
C14 C15 1.408(3) . ?
C14 H14 0.9300 . ?
C15 H15 0.9300 . ?
C16 C17 1.407(3) . ?
C16 C20 1.407(3) . ?
C16 H16 0.9300 . ?
C17 C18 1.416(3) . ?
C17 H17 0.9300 . ?
C18 C19 1.411(3) . ?
C18 H18 0.9300 . ?
C19 C20 1.411(3) . ?
C19 H19 0.9300 . ?
C20 H20 0.9300 . ?
B C31 1.659(3) . ?
B C41 1.660(3) . ?
B C51 1.668(3) . ?
C31 C32 1.387(3) . ?
C31 C36 1.391(2) . ?
C32 C33 1.380(2) . ?
C32 F32 1.385(2) . ?
C33 F33 1.348(2) . ?
C33 C34 1.378(3) . ?
C34 F34 1.340(2) . ?
C34 C35 1.371(3) . ?
C35 F35 1.342(2) . ?
C35 C36 1.389(3) . ?
C36 F36 1.350(2) . ?
C41 C46 1.392(2) . ?
C41 C42 1.393(2) . ?
C42 F42 1.355(2) . ?
C42 C43 1.377(3) . ?
C43 F43 1.346(2) . ?
C43 C44 1.376(3) . ?
C44 F44 1.342(2) . ?
C44 C45 1.372(3) . ?
C45 F45 1.348(2) . ?
C45 C46 1.386(3) . ?
C46 F46 1.352(2) . ?
C51 C56 1.388(3) . ?
C51 C52 1.393(2) . ?
C52 F52 1.356(2) . ?
C52 C53 1.380(3) . ?
C53 F53 1.347(2) . ?
C53 C54 1.380(3) . ?
C54 F54 1.343(2) . ?
C54 C55 1.373(3) . ?
C55 F55 1.344(2) . ?
C55 C56 1.389(3) . ?
C56 F56 1.360(2) . ?
C61 C66 1.379(4) . ?
C61 C62 1.385(4) . ?
C61 H61 0.9300 . ?
C62 C63 1.373(4) . ?
C62 H62 0.9300 . ?
C63 C64 1.361(5) . ?
C63 H63 0.9300 . ?
C64 C65 1.356(5) . ?
C64 H64 0.9300 . ?
C65 C66 1.379(5) . ?
C65 H65 0.9300 . ?
C66 H66 0.9300 . ?
C71 C76 1.308(6) . ?
C71 C72 1.374(6) . ?
C71 H71 0.9300 . ?
C72 C73 1.429(6) . ?
C72 H72 0.9300 . ?
C73 C74 1.395(5) . ?
C73 H73 0.9300 . ?
C74 C75 1.372(5) . ?
C74 H74 0.9300 . ?
C75 C76 1.347(5) . ?
C75 H75 0.9300 . ?
C76 H76 0.9300 . ?

loop_
_geom_torsion_atom_site_label_1
_geom_torsion_atom_site_label_2
_geom_torsion_atom_site_label_3
_geom_torsion_atom_site_label_4
_geom_torsion
_geom_torsion_site_symmetry_1
_geom_torsion_site_symmetry_2
_geom_torsion_site_symmetry_3
_geom_torsion_site_symmetry_4
_geom_torsion_publ_flag
C5 C1 C2 C3 0.56(19) . . . . ?
B C1 C2 C3 165.66(15) . . . . ?
W C1 C2 C3 -61.80(13) . . . . ?
C5 C1 C2 W 62.36(11) . . . . ?
B C1 C2 W -132.53(16) . . . . ?
C1 C2 C3 C4 -0.2(2) . . . . ?
W C2 C3 C4 -62.60(12) . . . . ?
C1 C2 C3 W 62.41(12) . . . . ?
C2 C3 C4 C5 -0.3(2) . . . . ?
W C3 C4 C5 -64.57(12) . . . . ?
C2 C3 C4 W 64.29(12) . . . . ?
C3 C4 C5 C1 0.6(2) . . . . ?
W C4 C5 C1 -64.60(12) . . . . ?
C3 C4 C5 W 65.23(12) . . . . ?
C2 C1 C5 C4 -0.72(19) . . . . ?
B C1 C5 C4 -164.92(16) . . . . ?
W C1 C5 C4 62.92(12) . . . . ?
C2 C1 C5 W -63.64(11) . . . . ?
B C1 C5 W 132.16(17) . . . . ?
C10 C6 C7 C8 1.2(2) . . . . ?
W C6 C7 C8 63.26(13) . . . . ?
C10 C6 C7 W -62.02(12) . . . . ?
C6 C7 C8 C9 -0.4(2) . . . . ?
W C7 C8 C9 59.79(12) . . . . ?
C6 C7 C8 W -60.16(12) . . . . ?
C7 C8 C9 C10 -0.6(2) . . . . ?
W C8 C9 C10 61.18(12) . . . . ?
C7 C8 C9 W -61.80(13) . . . . ?
C8 C9 C10 C6 1.3(2) . . . . ?
W C9 C10 C6 66.01(11) . . . . ?
C8 C9 C10 W -64.71(13) . . . . ?
C8 C9 C10 Zr -139.03(14) . . . . ?
W C9 C10 Zr -74.32(12) . . . . ?
C7 C6 C10 C9 -1.54(19) . . . . ?
W C6 C10 C9 -66.80(11) . . . . ?
C7 C6 C10 W 65.26(13) . . . . ?
C7 C6 C10 Zr 142.50(13) . . . . ?
W C6 C10 Zr 77.24(10) . . . . ?
C15 C11 C12 C13 0.0(2) . . . . ?
Zr C11 C12 C13 66.29(13) . . . . ?
C15 C11 C12 Zr -66.33(13) . . . . ?
C11 C12 C13 C14 -0.4(2) . . . . ?
Zr C12 C13 C14 65.88(13) . . . . ?
C11 C12 C13 Zr -66.30(13) . . . . ?
C12 C13 C14 C15 0.7(2) . . . . ?
Zr C13 C14 C15 67.25(14) . . . . ?
C12 C13 C14 Zr -66.54(13) . . . . ?
C12 C11 C15 C14 0.5(2) . . . . ?
Zr C11 C15 C14 -66.14(14) . . . . ?
C12 C11 C15 Zr 66.62(13) . . . . ?
C13 C14 C15 C11 -0.7(2) . . . . ?
Zr C14 C15 C11 66.70(14) . . . . ?
C13 C14 C15 Zr -67.43(13) . . . . ?
C20 C16 C17 C18 -1.0(2) . . . . ?
Zr C16 C17 C18 -65.19(13) . . . . ?
C20 C16 C17 Zr 64.21(13) . . . . ?
C16 C17 C18 C19 0.0(2) . . . . ?
Zr C17 C18 C19 -66.22(14) . . . . ?
C16 C17 C18 Zr 66.19(13) . . . . ?
C17 C18 C19 C20 1.0(2) . . . . ?
Zr C18 C19 C20 -66.50(14) . . . . ?
C17 C18 C19 Zr 67.54(13) . . . . ?
C17 C16 C20 C19 1.6(2) . . . . ?
Zr C16 C20 C19 67.06(14) . . . . ?
C17 C16 C20 Zr -65.43(13) . . . . ?
C18 C19 C20 C16 -1.6(2) . . . . ?
Zr C19 C20 C16 -68.58(13) . . . . ?
C18 C19 C20 Zr 66.93(14) . . . . ?
C2 C1 B C31 -156.19(15) . . . . ?
C5 C1 B C31 5.2(2) . . . . ?
W C1 B C31 105.48(16) . . . . ?
C2 C1 B C41 81.0(2) . . . . ?
C5 C1 B C41 -117.61(18) . . . . ?
W C1 B C41 -17.4(2) . . . . ?
C2 C1 B C51 -39.5(2) . . . . ?
C5 C1 B C51 121.96(18) . . . . ?
W C1 B C51 -137.79(14) . . . . ?
C41 B C31 C32 70.1(2) . . . . ?
C1 B C31 C32 -54.4(2) . . . . ?
C51 B C31 C32 -166.20(16) . . . . ?
C41 B C31 C36 -105.80(19) . . . . ?
C1 B C31 C36 129.70(18) . . . . ?
C51 B C31 C36 17.9(2) . . . . ?
C36 C31 C32 C33 -2.5(3) . . . . ?
B C31 C32 C33 -178.96(17) . . . . ?
C36 C31 C32 F32 170.27(15) . . . . ?
B C31 C32 F32 -6.2(2) . . . . ?
F32 C32 C33 F33 5.8(2) . . . . ?
C31 C32 C33 F33 178.80(16) . . . . ?
F32 C32 C33 C34 -172.20(16) . . . . ?
C31 C32 C33 C34 0.8(3) . . . . ?
F33 C33 C34 F34 2.7(3) . . . . ?
C32 C33 C34 F34 -179.32(16) . . . . ?
F33 C33 C34 C35 -175.99(16) . . . . ?
C32 C33 C34 C35 2.0(3) . . . . ?
F34 C34 C35 F35 -2.0(3) . . . . ?
C33 C34 C35 F35 176.62(17) . . . . ?
F34 C34 C35 C36 178.47(17) . . . . ?
C33 C34 C35 C36 -2.9(3) . . . . ?
F35 C35 C36 F36 -0.3(3) . . . . ?
C34 C35 C36 F36 179.24(16) . . . . ?
F35 C35 C36 C31 -178.47(17) . . . . ?
C34 C35 C36 C31 1.0(3) . . . . ?
C32 C31 C36 F36 -176.53(16) . . . . ?
B C31 C36 F36 -0.3(3) . . . . ?
C32 C31 C36 C35 1.6(3) . . . . ?
B C31 C36 C35 177.85(17) . . . . ?
C33 C32 F32 Zr -67.4(4) . . . . ?
C31 C32 F32 Zr 119.0(3) . . . . ?
C31 B C41 C46 -1.4(2) . . . . ?
C1 B C41 C46 121.53(18) . . . . ?
C51 B C41 C46 -123.79(18) . . . . ?
C31 B C41 C42 177.64(15) . . . . ?
C1 B C41 C42 -59.4(2) . . . . ?
C51 B C41 C42 55.2(2) . . . . ?
C46 C41 C42 F42 175.79(15) . . . . ?
B C41 C42 F42 -3.4(2) . . . . ?
C46 C41 C42 C43 0.2(3) . . . . ?
B C41 C42 C43 -179.00(17) . . . . ?
F42 C42 C43 F43 0.6(2) . . . . ?
C41 C42 C43 F43 176.47(16) . . . . ?
F42 C42 C43 C44 -176.73(16) . . . . ?
C41 C42 C43 C44 -0.9(3) . . . . ?
F43 C43 C44 F44 0.6(3) . . . . ?
C42 C43 C44 F44 177.95(16) . . . . ?
F43 C43 C44 C45 -177.08(16) . . . . ?
C42 C43 C44 C45 0.3(3) . . . . ?
F44 C44 C45 F45 0.8(3) . . . . ?
C43 C44 C45 F45 178.45(16) . . . . ?
F44 C44 C45 C46 -176.66(17) . . . . ?
C43 C44 C45 C46 1.0(3) . . . . ?
F45 C45 C46 F46 -1.0(2) . . . . ?
C44 C45 C46 F46 176.49(16) . . . . ?
F45 C45 C46 C41 -179.31(17) . . . . ?
C44 C45 C46 C41 -1.8(3) . . . . ?
C42 C41 C46 F46 -176.99(15) . . . . ?
B C41 C46 F46 2.1(3) . . . . ?
C42 C41 C46 C45 1.2(3) . . . . ?
B C41 C46 C45 -179.69(17) . . . . ?
C31 B C51 C56 -116.50(19) . . . . ?
C41 B C51 C56 5.9(2) . . . . ?
C1 B C51 C56 126.74(18) . . . . ?
C31 B C51 C52 68.27(19) . . . . ?
C41 B C51 C52 -169.37(15) . . . . ?
C1 B C51 C52 -48.48(19) . . . . ?
C56 C51 C52 F52 175.79(15) . . . . ?
B C51 C52 F52 -8.2(2) . . . . ?
C56 C51 C52 C53 -3.6(3) . . . . ?
B C51 C52 C53 172.42(17) . . . . ?
F52 C52 C53 F53 2.4(3) . . . . ?
C51 C52 C53 F53 -178.25(16) . . . . ?
F52 C52 C53 C54 -178.07(16) . . . . ?
C51 C52 C53 C54 1.3(3) . . . . ?
F53 C53 C54 F54 2.6(3) . . . . ?
C52 C53 C54 F54 -177.00(16) . . . . ?
F53 C53 C54 C55 -178.69(16) . . . . ?
C52 C53 C54 C55 1.8(3) . . . . ?
F54 C54 C55 F55 -1.2(3) . . . . ?
C53 C54 C55 F55 -179.98(16) . . . . ?
F54 C54 C55 C56 176.59(15) . . . . ?
C53 C54 C55 C56 -2.2(3) . . . . ?
C52 C51 C56 F56 -177.42(15) . . . . ?
B C51 C56 F56 7.1(3) . . . . ?
C52 C51 C56 C55 3.1(3) . . . . ?
B C51 C56 C55 -172.41(16) . . . . ?
F55 C55 C56 F56 -2.1(2) . . . . ?
C54 C55 C56 F56 -179.91(15) . . . . ?
F55 C55 C56 C51 177.39(16) . . . . ?
C54 C55 C56 C51 -0.4(3) . . . . ?
C66 C61 C62 C63 -0.2(4) . . . . ?
C61 C62 C63 C64 0.5(4) . . . . ?
C62 C63 C64 C65 -0.4(4) . . . . ?
C63 C64 C65 C66 -0.1(4) . . . . ?
C62 C61 C66 C65 -0.3(4) . . . . ?
C64 C65 C66 C61 0.4(4) . . . . ?
C76 C71 C72 C73 1.9(5) . . . . ?
C71 C72 C73 C74 -1.4(4) . . . . ?
C72 C73 C74 C75 -0.1(5) . . . . ?
C73 C74 C75 C76 1.1(5) . . . . ?
C72 C71 C76 C75 -0.9(5) . . . . ?
C74 C75 C76 C71 -0.7(5) . . . . ?
